data_4032176
loop_
_publ_author_name
'Huang, Chia-Yu'
'Kavala, Veerababurao'
'Kuo, Chun-Wei'
'Konala, Ashok'
'Yang, Tang-Hao'
'Yao, Ching-Fa'

_publ_section_title
;
 Synthesis of Biologically Active Indenoisoquinoline Derivatives via a
 One-Pot Copper(II)-Catalyzed Tandem Reaction.
;
_journal_issue 4
_journal_name_full 'The Journal of organic chemistry'
_journal_page_first 1961
_journal_page_last 1968
_journal_paper_doi 10.1021/acs.joc.6b02814
_journal_volume 82
_journal_year 2017
_chemical_formula_moiety 'C23 H13 N O2'
_chemical_formula_sum 'C23 H13 N O2'
_chemical_formula_weight 335.34
_chemical_name_systematic
;
 ?
;
_space_group_IT_number 4
_symmetry_cell_setting monoclinic
_symmetry_space_group_name_Hall 'P 2yb'
_symmetry_space_group_name_H-M 'P 1 21 1'
_atom_sites_solution_hydrogens geom
_atom_sites_solution_primary direct
_atom_sites_solution_secondary difmap
_audit_creation_method SHELXL-97
_cell_angle_alpha 90.00
_cell_angle_beta 91.794(8)
_cell_angle_gamma 90.00
_cell_formula_units_Z 2
_cell_length_a 4.0329(8)
_cell_length_b 12.808(2)
_cell_length_c 14.479(4)
_cell_measurement_reflns_used 3578
_cell_measurement_temperature 200(2)
_cell_measurement_theta_max 24.75
_cell_measurement_theta_min 2.82
_cell_volume 747.5(3)
_computing_molecular_graphics 'Ortep-3 for Windows (Farrugia, 1997)'
_computing_publication_material 'WinGX publication routines (Farrugia, 1999)'
_computing_structure_refinement 'SHELXL-97 (Sheldrick, 1997)'
_computing_structure_solution 'SHELXS-86 (Sheldrick, 1986)'
_diffrn_ambient_temperature 200(2)
_diffrn_measured_fraction_theta_full 0.996
_diffrn_measured_fraction_theta_max 0.996
_diffrn_measurement_device_type 'D8 Venture'
_diffrn_radiation_monochromator graphite
_diffrn_radiation_source 'fine-focus sealed tube'
_diffrn_radiation_type MoK\a
_diffrn_radiation_wavelength 0.71073
_diffrn_reflns_av_R_equivalents 0.0441
_diffrn_reflns_av_sigmaI/netI 0.0424
_diffrn_reflns_limit_h_max 4
_diffrn_reflns_limit_h_min -4
_diffrn_reflns_limit_k_max 15
_diffrn_reflns_limit_k_min -15
_diffrn_reflns_limit_l_max 17
_diffrn_reflns_limit_l_min -17
_diffrn_reflns_number 9054
_diffrn_reflns_theta_full 25.04
_diffrn_reflns_theta_max 25.04
_diffrn_reflns_theta_min 2.82
_exptl_absorpt_coefficient_mu 0.096
_exptl_absorpt_correction_T_max 0.9981
_exptl_absorpt_correction_T_min 0.9283
_exptl_absorpt_correction_type multi-scan
_exptl_crystal_colour red
_exptl_crystal_density_diffrn 1.490
_exptl_crystal_density_method 'not measured'
_exptl_crystal_description prism
_exptl_crystal_F_000 348
_exptl_crystal_size_max 0.79
_exptl_crystal_size_mid 0.06
_exptl_crystal_size_min 0.02
_refine_diff_density_max 0.180
_refine_diff_density_min -0.232
_refine_diff_density_rms 0.053
_refine_ls_abs_structure_details 'Flack H D (1983), Acta Cryst. A39, 876-881'
_refine_ls_abs_structure_Flack -1.5(17)
_refine_ls_extinction_method none
_refine_ls_goodness_of_fit_ref 1.095
_refine_ls_hydrogen_treatment constr
_refine_ls_matrix_type full
_refine_ls_number_parameters 235
_refine_ls_number_reflns 2610
_refine_ls_number_restraints 1
_refine_ls_restrained_S_all 1.095
_refine_ls_R_factor_all 0.0584
_refine_ls_R_factor_gt 0.0420
_refine_ls_shift/su_max 0.000
_refine_ls_shift/su_mean 0.000
_refine_ls_structure_factor_coef Fsqd
_refine_ls_weighting_details 'calc w=1/[\s^2^(Fo^2^)+(0.0480P)^2^+0.1930P] where P=(Fo^2^+2Fc^2^)/3'
_refine_ls_weighting_scheme calc
_refine_ls_wR_factor_gt 0.0945
_refine_ls_wR_factor_ref 0.1071
_reflns_number_gt 2203
_reflns_number_total 2610
_reflns_threshold_expression >2sigma(I)
_cod_data_source_file jo6b02814_si_003.cif
_cod_data_source_block d18430
_cod_depositor_comments 'Adding full bibliography for 4032175--4032176.cif.'
_cod_original_sg_symbol_H-M 'P 21'
_cod_database_code 4032176

loop_
_symmetry_equiv_pos_as_xyz
'x, y, z'
'-x, y+1/2, -z'

loop_
_atom_site_label
_atom_site_type_symbol
_atom_site_fract_x
_atom_site_fract_y
_atom_site_fract_z
_atom_site_U_iso_or_equiv
_atom_site_adp_type
_atom_site_occupancy
_atom_site_symmetry_multiplicity
_atom_site_calc_flag
_atom_site_refinement_flags
C1 C 0.3657(7) 0.5733(2) 0.89313(19) 0.0309(7) Uani 1 1 d .
C2 C 0.2374(6) 0.6758(2) 0.86235(19) 0.0301(6) Uani 1 1 d .
C3 C 0.0706(7) 0.7367(2) 0.9261(2) 0.0362(7) Uani 1 1 d .
H3 H 0.0339 0.7102 0.9862 0.043 Uiso 1 1 calc R
C4 C -0.0411(7) 0.8351(2) 0.9019(2) 0.0423(8) Uani 1 1 d .
H4 H -0.1553 0.8765 0.9452 0.051 Uiso 1 1 calc R
C5 C 0.0150(7) 0.8734(2) 0.8136(2) 0.0405(8) Uani 1 1 d .
H5 H -0.0613 0.9413 0.7973 0.049 Uiso 1 1 calc R
C6 C 0.1774(7) 0.8153(2) 0.7502(2) 0.0355(7) Uani 1 1 d .
H6 H 0.2126 0.8427 0.6903 0.043 Uiso 1 1 calc R
C7 C 0.2930(7) 0.7143(2) 0.7736(2) 0.0310(6) Uani 1 1 d .
C9 C 0.4601(6) 0.6475(2) 0.71170(18) 0.0282(6) Uani 1 1 d .
C10 C 0.5863(7) 0.6649(2) 0.6195(2) 0.0321(6) Uani 1 1 d .
C11 C 0.7538(7) 0.5649(2) 0.59288(19) 0.0290(6) Uani 1 1 d .
C12 C 0.7088(6) 0.4919(2) 0.66343(18) 0.0280(6) Uani 1 1 d .
C13 C 0.5521(6) 0.5490(2) 0.73850(17) 0.0256(6) Uani 1 1 d .
C14 C 0.9062(7) 0.5397(2) 0.51256(19) 0.0332(7) Uani 1 1 d .
H14 H 0.9369 0.5900 0.4653 0.040 Uiso 1 1 calc R
C15 C 1.0140(7) 0.4369(2) 0.5035(2) 0.0355(7) Uani 1 1 d .
H15 H 1.1368 0.4177 0.4512 0.043 Uiso 1 1 calc R
C16 C 0.9450(7) 0.3627(2) 0.56922(19) 0.0327(7) Uani 1 1 d .
H16 H 1.0125 0.2927 0.5593 0.039 Uiso 1 1 calc R
C17 C 0.7784(6) 0.3869(2) 0.65053(19) 0.0283(6) Uani 1 1 d .
C18 C 0.6572(6) 0.3033(2) 0.71125(18) 0.0272(6) Uani 1 1 d .
C19 C 0.5784(7) 0.2059(2) 0.6726(2) 0.0345(7) Uani 1 1 d .
H19 H 0.6109 0.1944 0.6087 0.041 Uiso 1 1 calc R
C20 C 0.4542(7) 0.1262(2) 0.7257(2) 0.0403(8) Uani 1 1 d .
H20 H 0.4061 0.0604 0.6982 0.048 Uiso 1 1 calc R
C21 C 0.3994(7) 0.1413(2) 0.8181(2) 0.0395(7) Uani 1 1 d .
H21 H 0.3154 0.0863 0.8548 0.047 Uiso 1 1 calc R
C22 C 0.4689(7) 0.2377(2) 0.85645(19) 0.0342(7) Uani 1 1 d .
H22 H 0.4277 0.2489 0.9199 0.041 Uiso 1 1 calc R
C23 C 0.5970(6) 0.3188(2) 0.80511(19) 0.0297(6) Uani 1 1 d .
C24 C 0.6982(7) 0.4172(2) 0.85408(19) 0.0283(6) Uani 1 1 d .
H24A H 0.6701 0.4068 0.9211 0.034 Uiso 1 1 calc R
H24B H 0.9374 0.4289 0.8445 0.034 Uiso 1 1 calc R
N1 N 0.5163(5) 0.51241(17) 0.82555(14) 0.0272(5) Uani 1 1 d .
O1 O 0.3477(6) 0.54124(16) 0.97217(13) 0.0412(5) Uani 1 1 d .
O2 O 0.5654(5) 0.74380(16) 0.57198(13) 0.0414(5) Uani 1 1 d .

loop_
_atom_site_aniso_label
_atom_site_aniso_U_11
_atom_site_aniso_U_22
_atom_site_aniso_U_33
_atom_site_aniso_U_23
_atom_site_aniso_U_13
_atom_site_aniso_U_12
C1 0.0303(15) 0.0292(16) 0.0332(17) -0.0059(12) 0.0023(12) -0.0094(12)
C2 0.0263(14) 0.0284(15) 0.0354(16) -0.0053(12) 0.0003(11) -0.0047(11)
C3 0.0296(15) 0.0390(18) 0.0400(17) -0.0097(15) 0.0041(12) -0.0053(13)
C4 0.0321(17) 0.0409(19) 0.054(2) -0.0167(16) 0.0033(14) 0.0029(14)
C5 0.0344(16) 0.0270(16) 0.060(2) -0.0081(15) -0.0017(14) 0.0003(13)
C6 0.0358(16) 0.0268(15) 0.0436(18) 0.0003(13) -0.0025(13) -0.0035(12)
C7 0.0265(14) 0.0278(15) 0.0384(16) -0.0023(12) -0.0010(12) -0.0057(11)
C9 0.0285(15) 0.0250(15) 0.0312(15) -0.0023(12) 0.0012(11) -0.0039(11)
C10 0.0341(15) 0.0255(15) 0.0365(16) 0.0011(13) -0.0018(12) -0.0049(12)
C11 0.0288(14) 0.0259(15) 0.0323(16) -0.0004(11) 0.0008(11) -0.0051(11)
C12 0.0253(15) 0.0261(15) 0.0327(15) -0.0008(12) 0.0023(11) -0.0054(11)
C13 0.0235(14) 0.0277(14) 0.0257(14) -0.0016(12) 0.0002(10) -0.0060(11)
C14 0.0348(16) 0.0327(16) 0.0321(15) 0.0029(13) 0.0027(12) -0.0055(12)
C15 0.0328(15) 0.0400(18) 0.0339(16) -0.0032(14) 0.0034(12) -0.0021(13)
C16 0.0317(15) 0.0305(15) 0.0361(17) -0.0039(12) 0.0022(12) 0.0009(12)
C17 0.0239(14) 0.0281(15) 0.0328(15) 0.0000(12) 0.0008(11) -0.0028(11)
C18 0.0263(14) 0.0235(15) 0.0318(15) 0.0015(12) 0.0025(11) -0.0005(11)
C19 0.0357(16) 0.0267(16) 0.0409(17) -0.0009(13) -0.0019(12) 0.0004(12)
C20 0.0448(19) 0.0225(15) 0.053(2) -0.0003(14) -0.0072(14) -0.0021(13)
C21 0.0437(19) 0.0270(17) 0.048(2) 0.0088(14) -0.0034(14) -0.0084(13)
C22 0.0350(16) 0.0306(16) 0.0370(16) 0.0063(13) 0.0002(12) -0.0051(12)
C23 0.0263(13) 0.0246(15) 0.0379(16) 0.0036(12) -0.0024(11) -0.0008(11)
C24 0.0298(15) 0.0238(14) 0.0313(16) 0.0007(12) -0.0021(11) -0.0023(11)
N1 0.0299(12) 0.0251(12) 0.0268(12) -0.0005(10) 0.0019(9) -0.0025(9)
O1 0.0566(14) 0.0371(12) 0.0304(11) -0.0006(9) 0.0074(9) -0.0046(9)
O2 0.0548(13) 0.0269(11) 0.0426(12) 0.0078(10) 0.0034(9) -0.0015(10)

loop_
_atom_type_symbol
_atom_type_description
_atom_type_scat_dispersion_real
_atom_type_scat_dispersion_imag
_atom_type_scat_source
C C 0.0033 0.0016 'International Tables Vol C Tables 4.2.6.8 and 6.1.1.4'
H H 0.0000 0.0000 'International Tables Vol C Tables 4.2.6.8 and 6.1.1.4'
N N 0.0061 0.0033 'International Tables Vol C Tables 4.2.6.8 and 6.1.1.4'
O O 0.0106 0.0060 'International Tables Vol C Tables 4.2.6.8 and 6.1.1.4'

loop_
_geom_angle_atom_site_label_1
_geom_angle_atom_site_label_2
_geom_angle_atom_site_label_3
_geom_angle
O1 C1 N1 120.5(3)
O1 C1 C2 123.5(3)
N1 C1 C2 116.0(2)
C3 C2 C7 120.2(3)
C3 C2 C1 118.0(3)
C7 C2 C1 121.7(2)
C4 C3 C2 120.2(3)
C4 C3 H3 119.9
C2 C3 H3 119.9
C3 C4 C5 119.5(3)
C3 C4 H4 120.2
C5 C4 H4 120.2
C6 C5 C4 121.3(3)
C6 C5 H5 119.3
C4 C5 H5 119.3
C5 C6 C7 120.0(3)
C5 C6 H6 120.0
C7 C6 H6 120.0
C2 C7 C6 118.8(3)
C2 C7 C9 117.2(2)
C6 C7 C9 124.0(3)
C13 C9 C7 120.4(2)
C13 C9 C10 107.5(2)
C7 C9 C10 132.0(3)
O2 C10 C9 128.3(3)
O2 C10 C11 125.7(3)
C9 C10 C11 106.0(2)
C14 C11 C12 122.2(3)
C14 C11 C10 129.4(3)
C12 C11 C10 108.2(2)
C17 C12 C11 121.2(2)
C17 C12 C13 132.5(2)
C11 C12 C13 106.0(2)
N1 C13 C9 123.1(2)
N1 C13 C12 125.2(2)
C9 C13 C12 111.6(2)
C11 C14 C15 116.9(3)
C11 C14 H14 121.6
C15 C14 H14 121.6
C16 C15 C14 121.0(3)
C16 C15 H15 119.5
C14 C15 H15 119.5
C15 C16 C17 122.5(3)
C15 C16 H16 118.8
C17 C16 H16 118.8
C12 C17 C16 115.4(2)
C12 C17 C18 123.4(2)
C16 C17 C18 120.9(2)
C19 C18 C23 117.9(2)
C19 C18 C17 118.9(2)
C23 C18 C17 123.0(2)
C20 C19 C18 121.2(3)
C20 C19 H19 119.4
C18 C19 H19 119.4
C21 C20 C19 120.6(3)
C21 C20 H20 119.7
C19 C20 H20 119.7
C20 C21 C22 118.7(3)
C20 C21 H21 120.7
C22 C21 H21 120.7
C21 C22 C23 122.0(3)
C21 C22 H22 119.0
C23 C22 H22 119.0
C22 C23 C18 119.5(2)
C22 C23 C24 118.5(2)
C18 C23 C24 121.7(2)
N1 C24 C23 116.0(2)
N1 C24 H24A 108.3
C23 C24 H24A 108.3
N1 C24 H24B 108.3
C23 C24 H24B 108.3
H24A C24 H24B 107.4
C13 N1 C1 121.1(2)
C13 N1 C24 118.6(2)
C1 N1 C24 119.1(2)

loop_
_geom_bond_atom_site_label_1
_geom_bond_atom_site_label_2
_geom_bond_distance
C1 O1 1.220(3)
C1 N1 1.404(3)
C1 C2 1.475(4)
C2 C3 1.397(4)
C2 C7 1.402(4)
C3 C4 1.380(4)
C3 H3 0.9500
C4 C5 1.395(4)
C4 H4 0.9500
C5 C6 1.365(4)
C5 H5 0.9500
C6 C7 1.412(4)
C6 H6 0.9500
C7 C9 1.424(4)
C9 C13 1.368(4)
C9 C10 1.461(4)
C10 O2 1.223(3)
C10 C11 1.504(4)
C11 C14 1.371(4)
C11 C12 1.401(4)
C12 C17 1.387(4)
C12 C13 1.469(4)
C13 N1 1.356(3)
C14 C15 1.394(4)
C14 H14 0.9500
C15 C16 1.380(4)
C15 H15 0.9500
C16 C17 1.408(4)
C16 H16 0.9500
C17 C18 1.478(4)
C18 C19 1.400(4)
C18 C23 1.402(4)
C19 C20 1.381(4)
C19 H19 0.9500
C20 C21 1.376(4)
C20 H20 0.9500
C21 C22 1.379(4)
C21 H21 0.9500
C22 C23 1.386(4)
C22 H22 0.9500
C23 C24 1.497(4)
C24 N1 1.476(3)
C24 H24A 0.9900
C24 H24B 0.9900
